data_4502014
loop_
_publ_author_name
'Paul, Avijit Kumar'
'Sanyal, Udishnu'
'Natarajan, Srinivasan'

_publ_section_title
;
 Use of Polyazaheterocycles in the Assembly of New Cadmium Sulfate
 Frameworks: Synthesis, Structure, and Properties
;
_journal_issue 9
_journal_name_full 'Crystal Growth &amp; Design'
_journal_page_first 4161
_journal_paper_doi 10.1021/cg100865v
_journal_volume 10
_journal_year 2010
_chemical_formula_sum 'C2 H10 Cd2 N4 O8 S'
_chemical_formula_weight 474.95
_chemical_name_common &#x0091;Cadmium-Sulfate&#x0092;
_chemical_name_systematic
;
 ?
;
_space_group_IT_number 33
_symmetry_cell_setting orthorhombic
_symmetry_space_group_name_Hall 'P 2c -2n'
_symmetry_space_group_name_H-M 'P n a 21'
_atom_sites_solution_hydrogens geom
_atom_sites_solution_primary direct
_atom_sites_solution_secondary difmap
_cell_angle_alpha 90.00
_cell_angle_beta 90.00
_cell_angle_gamma 90.00
_cell_formula_units_Z 4
_cell_length_a 9.6227(3)
_cell_length_b 16.7625(5)
_cell_length_c 7.1301(2)
_cell_measurement_reflns_used 2227
_cell_measurement_temperature 293(2)
_cell_measurement_theta_max 25.99
_cell_measurement_theta_min 2.43
_cell_volume 1150.09(6)
_computing_cell_refinement 'SAINT (Bruker, 2000)'
_computing_data_collection 'SMART (Bruker, 2000)'
_computing_data_reduction SAINT
_computing_molecular_graphics 'Ortep-3 for windows (Farrugia, 1999) and CAMERON (Watkin et al., 1993)'
_computing_publication_material 'SHELXL-97 (Sheldrick, 1997)'
_computing_structure_refinement 'SHELXL-97 (Sheldrick, 1997)'
_computing_structure_solution 'SIR92 (Altomare et al., 1993)'
_diffrn_ambient_temperature 293(2)
_diffrn_measured_fraction_theta_full 0.999
_diffrn_measured_fraction_theta_max 0.999
_diffrn_measurement_device_type 'Bruker SMART CCD area detector'
_diffrn_measurement_method '\f and \w scans'
_diffrn_radiation_monochromator graphite
_diffrn_radiation_source 'fine-focus sealed tube'
_diffrn_radiation_type MoK\a
_diffrn_radiation_wavelength 0.71073
_diffrn_reflns_av_R_equivalents 0.0315
_diffrn_reflns_av_sigmaI/netI 0.0356
_diffrn_reflns_limit_h_max 11
_diffrn_reflns_limit_h_min -9
_diffrn_reflns_limit_k_max 20
_diffrn_reflns_limit_k_min -20
_diffrn_reflns_limit_l_max 8
_diffrn_reflns_limit_l_min -8
_diffrn_reflns_number 6544
_diffrn_reflns_theta_full 25.99
_diffrn_reflns_theta_max 25.99
_diffrn_reflns_theta_min 2.43
_exptl_absorpt_coefficient_mu 3.915
_exptl_absorpt_correction_T_max 0.7990
_exptl_absorpt_correction_T_min 0.5392
_exptl_absorpt_correction_type multi-scan
_exptl_absorpt_process_details '(SADABS; Sheldrick, 1996)'
_exptl_crystal_colour colorless
_exptl_crystal_density_diffrn 2.708
_exptl_crystal_density_method 'not measured'
_exptl_crystal_description Rod-like
_exptl_crystal_F_000 880
_exptl_crystal_size_max 0.18
_exptl_crystal_size_mid 0.07
_exptl_crystal_size_min 0.06
_refine_diff_density_max 0.828
_refine_diff_density_min -0.759
_refine_diff_density_rms 0.132
_refine_ls_abs_structure_details 'Flack H D (1983), Acta Cryst. A39, 876-881'
_refine_ls_abs_structure_Flack 0.50(11)
_refine_ls_extinction_method none
_refine_ls_goodness_of_fit_ref 1.046
_refine_ls_hydrogen_treatment mixed
_refine_ls_matrix_type full
_refine_ls_number_parameters 128
_refine_ls_number_reflns 2227
_refine_ls_number_restraints 1
_refine_ls_restrained_S_all 1.046
_refine_ls_R_factor_all 0.0395
_refine_ls_R_factor_gt 0.0280
_refine_ls_shift/su_max 0.001
_refine_ls_shift/su_mean 0.000
_refine_ls_structure_factor_coef Fsqd
_refine_ls_weighting_details 'calc w=1/[\s^2^(Fo^2^)+(0.0175P)^2^+5.5577P] where P=(Fo^2^+2Fc^2^)/3'
_refine_ls_weighting_scheme calc
_refine_ls_wR_factor_gt 0.0597
_refine_ls_wR_factor_ref 0.0622
_reflns_number_gt 1819
_reflns_number_total 2227
_reflns_threshold_expression >2sigma(I)
_cod_data_source_file cg100865v_si_002.cif
_cod_data_source_block Compound(VI)
_cod_depositor_comments
;
The following automatic conversions were performed:

'_symmetry_cell_setting' value 'Orthorhombic' changed to
'orthorhombic' according to
/home/saulius/struct/CIF-dictionaries/cif_core.dic dictionary named
'cif_core.dic' version 2.4.2 from 2011-04-26.

Automatic conversion script
Id: cif_fix_values 1715 2011-07-08 13:25:40Z adriana 
;
_cod_original_sg_symbol_H-M Pna21
_cod_database_code 4502014

loop_
_symmetry_equiv_pos_as_xyz
'x, y, z'
'-x, -y, z+1/2'
'-x+1/2, y+1/2, z+1/2'
'x+1/2, -y+1/2, z'

loop_
_atom_site_label
_atom_site_type_symbol
_atom_site_fract_x
_atom_site_fract_y
_atom_site_fract_z
_atom_site_U_iso_or_equiv
_atom_site_adp_type
_atom_site_occupancy
_atom_site_symmetry_multiplicity
_atom_site_calc_flag
_atom_site_refinement_flags
H5 H 0.702(7) 0.498(4) 0.267(19) 0.02(2) Uiso 1 1 d .
Cd1 Cd 0.71741(4) 0.34303(2) 0.2929(4) 0.01580(12) Uani 1 1 d .
Cd2 Cd 0.50048(19) 0.49976(11) 0.0424(5) 0.01610(11) Uani 1 1 d .
S1 S 0.85679(16) 0.15172(8) 0.2948(9) 0.0169(4) Uani 1 1 d .
C1 C 0.7741(7) 0.3176(4) -0.201(3) 0.0270(12) Uani 1 1 d .
C2 C 0.8813(8) 0.2540(4) -0.1909(17) 0.0270(12) Uani 1 1 d .
H2A H 0.9008 0.2418 -0.0620 0.040 Uiso 1 1 calc R
H2B H 0.9647 0.2720 -0.2513 0.040 Uiso 1 1 calc R
H2C H 0.8476 0.2070 -0.2532 0.040 Uiso 1 1 calc R
N1 N 0.7179(14) 0.3509(9) -0.0465(19) 0.0185(8) Uani 1 1 d .
N2 N 0.6319(17) 0.4079(7) -0.1243(16) 0.0185(8) Uani 1 1 d .
N3 N 0.6311(15) 0.4042(7) -0.3063(16) 0.0176(18) Uani 1 1 d .
N4 N 0.7215(14) 0.3505(9) -0.358(2) 0.0185(8) Uani 1 1 d .
O1 O 0.7407(4) 0.2084(2) 0.283(2) 0.0235(10) Uani 1 1 d .
O2 O 0.4889(5) 0.3048(2) 0.2760(17) 0.0235(10) Uani 1 1 d .
O3 O 0.6518(11) 0.5992(6) -0.0356(10) 0.0185(8) Uani 1 1 d .
O4 O 0.8475(12) 0.1029(7) 0.1292(13) 0.040(2) Uani 1 1 d .
O5 O 0.6345(5) 0.4697(2) 0.3030(18) 0.0178(12) Uani 1 1 d .
O6 O 0.9486(5) 0.3631(3) 0.283(3) 0.0353(16) Uani 1 1 d .
O100 O 0.9222(9) 0.5480(6) 0.5332(14) 0.069(3) Uani 1 1 d .
O200 O 0.8933(11) 0.5680(8) 0.1616(15) 0.090(4) Uani 1 1 d .

loop_
_atom_site_aniso_label
_atom_site_aniso_U_11
_atom_site_aniso_U_22
_atom_site_aniso_U_33
_atom_site_aniso_U_23
_atom_site_aniso_U_13
_atom_site_aniso_U_12
Cd1 0.0175(2) 0.0145(2) 0.0154(2) -0.0050(7) 0.0026(8) 0.00302(18)
Cd2 0.0206(2) 0.01493(19) 0.0128(2) 0.00089(16) 0.00059(17) 0.00425(16)
S1 0.0149(7) 0.0114(6) 0.0244(8) -0.005(2) -0.013(2) 0.0030(6)
C1 0.038(3) 0.031(2) 0.011(3) 0.007(5) 0.003(5) 0.012(2)
C2 0.038(3) 0.031(2) 0.011(3) 0.007(5) 0.003(5) 0.012(2)
N1 0.0292(18) 0.0197(16) 0.0067(17) -0.005(2) 0.002(2) 0.0087(15)
N2 0.0292(18) 0.0197(16) 0.0067(17) -0.005(2) 0.002(2) 0.0087(15)
N3 0.020(4) 0.015(4) 0.017(5) -0.008(3) 0.005(4) 0.006(3)
N4 0.0292(18) 0.0197(16) 0.0067(17) -0.005(2) 0.002(2) 0.0087(15)
O1 0.0173(16) 0.0174(15) 0.036(3) -0.009(4) 0.002(4) 0.0052(12)
O2 0.0173(16) 0.0174(15) 0.036(3) -0.009(4) 0.002(4) 0.0052(12)
O3 0.0292(18) 0.0197(16) 0.0067(17) -0.005(2) 0.002(2) 0.0087(15)
O4 0.028(4) 0.040(5) 0.053(5) -0.028(4) -0.011(4) 0.028(4)
O5 0.018(2) 0.017(2) 0.018(3) -0.007(5) -0.014(5) -0.0015(19)
O6 0.014(2) 0.042(3) 0.050(4) -0.014(8) 0.009(7) 0.002(2)
O100 0.042(5) 0.073(7) 0.093(7) -0.013(6) -0.015(5) 0.008(5)
O200 0.053(7) 0.104(9) 0.112(8) 0.003(7) -0.014(6) 0.019(6)

loop_
_atom_type_symbol
_atom_type_description
_atom_type_scat_dispersion_real
_atom_type_scat_dispersion_imag
_atom_type_scat_source
C C 0.0033 0.0016 'International Tables Vol C Tables 4.2.6.8 and 6.1.1.4'
H H 0.0000 0.0000 'International Tables Vol C Tables 4.2.6.8 and 6.1.1.4'
N N 0.0061 0.0033 'International Tables Vol C Tables 4.2.6.8 and 6.1.1.4'
O O 0.0106 0.0060 'International Tables Vol C Tables 4.2.6.8 and 6.1.1.4'
S S 0.1246 0.1234 'International Tables Vol C Tables 4.2.6.8 and 6.1.1.4'
Cd Cd -0.8075 1.2024 'International Tables Vol C Tables 4.2.6.8 and 6.1.1.4'

loop_
_geom_angle_atom_site_label_1
_geom_angle_atom_site_label_2
_geom_angle_atom_site_label_3
_geom_angle
_geom_angle_site_symmetry_1
_geom_angle_site_symmetry_3
O6 Cd1 O1 92.85(16) . .
O6 Cd1 O5 102.06(17) . .
O1 Cd1 O5 165.09(15) . .
O6 Cd1 O2 171.0(3) . .
O1 Cd1 O2 79.38(14) . .
O5 Cd1 O2 85.73(16) . .
O6 Cd1 N1 87.6(6) . .
O1 Cd1 N1 91.3(5) . .
O5 Cd1 N1 89.0(5) . .
O2 Cd1 N1 88.0(4) . .
O6 Cd1 N4 90.5(6) . 1_556
O1 Cd1 N4 94.5(5) . 1_556
O5 Cd1 N4 85.8(5) . 1_556
O2 Cd1 N4 94.7(4) . 1_556
N1 Cd1 N4 173.93(15) . 1_556
O5 Cd2 O3 91.0(3) 2_664 .
O5 Cd2 N3 82.9(4) 2_664 2_665
O3 Cd2 N3 87.4(4) . 2_665
O5 Cd2 O5 177.4(4) 2_664 .
O3 Cd2 O5 90.0(3) . .
N3 Cd2 O5 94.7(4) 2_665 .
O5 Cd2 N2 94.5(4) 2_664 .
O3 Cd2 N2 90.7(4) . .
N3 Cd2 N2 176.8(6) 2_665 .
O5 Cd2 N2 87.9(4) . .
O5 Cd2 O4 90.3(3) 2_664 4_455
O3 Cd2 O4 178.7(5) . 4_455
N3 Cd2 O4 92.5(5) 2_665 4_455
O5 Cd2 O4 88.7(3) . 4_455
N2 Cd2 O4 89.5(4) . 4_455
O4 S1 O1 105.9(7) . .
O4 S1 O2 105.1(7) . 4
O1 S1 O2 109.3(3) . 4
O4 S1 O3 108.9(3) . 3_645
O1 S1 O3 112.6(7) . 3_645
O2 S1 O3 114.3(6) 4 3_645
N1 C1 N4 111.0(5) . .
N1 C1 C2 122.6(17) . .
N4 C1 C2 126.4(17) . .
C1 C2 H2A 109.5 . .
C1 C2 H2B 109.5 . .
H2A C2 H2B 109.5 . .
C1 C2 H2C 109.5 . .
H2A C2 H2C 109.5 . .
H2B C2 H2C 109.5 . .
C1 N1 N2 101.5(13) . .
C1 N1 Cd1 142.5(12) . .
N2 N1 Cd1 116.0(9) . .
N3 N2 N1 111.8(16) . .
N3 N2 Cd2 122.7(13) . .
N1 N2 Cd2 125.5(9) . .
N2 N3 N4 108.1(16) . .
N2 N3 Cd2 115.8(13) . 2_664
N4 N3 Cd2 135.5(10) . 2_664
N3 N4 C1 107.4(14) . .
N3 N4 Cd1 107.8(10) . 1_554
C1 N4 Cd1 144.7(12) . 1_554
S1 O1 Cd1 135.8(3) . .
S1 O2 Cd1 133.3(3) 4_455 .
S1 O3 Cd2 126.2(6) 3_654 .
S1 O4 Cd2 126.4(6) . 4
Cd2 O5 Cd1 116.7(4) 2_665 .
Cd2 O5 Cd2 104.02(18) 2_665 .
Cd1 O5 Cd2 112.0(4) . .
Cd2 O5 H5 124(8) 2_665 .
Cd1 O5 H5 104(4) . .
Cd2 O5 H5 94(8) . .

loop_
_geom_bond_atom_site_label_1
_geom_bond_atom_site_label_2
_geom_bond_distance
_geom_bond_site_symmetry_2
Cd1 O6 2.251(5) .
Cd1 O1 2.268(4) .
Cd1 O5 2.269(4) .
Cd1 O2 2.294(4) .
Cd1 N1 2.423(15) .
Cd1 N4 2.494(15) 1_556
Cd2 O5 2.205(11) 2_664
Cd2 O3 2.283(11) .
Cd2 N3 2.315(13) 2_665
Cd2 O5 2.318(11) .
Cd2 N2 2.320(13) .
Cd2 O4 2.347(10) 4_455
S1 O4 1.440(11) .
S1 O1 1.469(4) .
S1 O2 1.471(5) 4
S1 O3 1.498(10) 3_645
C1 N1 1.35(3) .
C1 N4 1.35(3) .
C1 C2 1.485(8) .
C2 H2A 0.9600 .
C2 H2B 0.9600 .
C2 H2C 0.9600 .
N1 N2 1.380(18) .
N2 N3 1.299(7) .
N3 N4 1.305(18) .
N3 Cd2 2.315(13) 2_664
N4 Cd1 2.494(15) 1_554
O2 S1 1.471(5) 4_455
O3 S1 1.498(10) 3_654
O4 Cd2 2.347(10) 4
O5 Cd2 2.205(11) 2_665
O5 H5 0.84(8) .
